data_7061727
loop_
_publ_author_name
'Zheng, Hui'
'Han, Ying'
'Xu, Feng-Shun'
'Sun, Jing'
'Yan, Chao-Guo'

_publ_section_title
;
 Selective synthesis of multifunctionalized cyclopent-3-ene-1-carboxamides
 and 2-oxabicyclo[2.2.1]heptane derivatives
;
_journal_issue 36
_journal_name_full 'New Journal of Chemistry'
_journal_page_first 17161
_journal_page_last 17166
_journal_paper_doi 10.1039/D2NJ03198A
_journal_volume 46
_journal_year 2022
_chemical_formula_moiety 'C30 H23 Cl N2 O5'
_chemical_formula_sum 'C30 H23 Cl N2 O5'
_chemical_formula_weight 526.95
_space_group_crystal_system monoclinic
_space_group_IT_number 14
_space_group_name_Hall '-P 2ybc'
_space_group_name_H-M_alt 'P 1 21/c 1'
_atom_sites_solution_hydrogens mixed
_audit_creation_method SHELXL-2014/7
_audit_update_record
;
2022-06-28 deposited with the CCDC.	2022-08-11 downloaded from the CCDC.
;
_cell_angle_alpha 90
_cell_angle_beta 92.1513(18)
_cell_angle_gamma 90
_cell_formula_units_Z 4
_cell_length_a 7.9046(4)
_cell_length_b 24.3443(12)
_cell_length_c 13.5076(8)
_cell_measurement_reflns_used 6226
_cell_measurement_temperature 296(2)
_cell_measurement_theta_max 22.52
_cell_measurement_theta_min 2.25
_cell_volume 2597.5(2)
_computing_cell_refinement 'Bruker SAINT'
_computing_data_collection 'Bruker APEX2'
_computing_data_reduction 'Bruker SAINT'
_computing_molecular_graphics 'Bruker SHELXTL'
_computing_publication_material 'Bruker SHELXTL'
_computing_structure_refinement 'SHELXL-2014/7 (Sheldrick, 2014)'
_computing_structure_solution 'SHELXS-97 (Sheldrick 2008)'
_diffrn_ambient_temperature 296(2)
_diffrn_measured_fraction_theta_full 0.998
_diffrn_measured_fraction_theta_max 0.998
_diffrn_measurement_device_type 'Bruker APEX-II CCD'
_diffrn_measurement_method '\f and \w scans'
_diffrn_radiation_type MoK\a
_diffrn_radiation_wavelength 0.71073
_diffrn_reflns_av_R_equivalents 0.0535
_diffrn_reflns_av_unetI/netI 0.0565
_diffrn_reflns_Laue_measured_fraction_full 0.998
_diffrn_reflns_Laue_measured_fraction_max 0.998
_diffrn_reflns_limit_h_max 9
_diffrn_reflns_limit_h_min -9
_diffrn_reflns_limit_k_max 29
_diffrn_reflns_limit_k_min -30
_diffrn_reflns_limit_l_max 16
_diffrn_reflns_limit_l_min -14
_diffrn_reflns_number 23993
_diffrn_reflns_point_group_measured_fraction_full 0.998
_diffrn_reflns_point_group_measured_fraction_max 0.998
_diffrn_reflns_theta_full 25.242
_diffrn_reflns_theta_max 25.998
_diffrn_reflns_theta_min 2.253
_exptl_absorpt_coefficient_mu 0.191
_exptl_absorpt_correction_T_max 0.7455
_exptl_absorpt_correction_T_min 0.6847
_exptl_absorpt_correction_type multi-scan
_exptl_absorpt_process_details sadabs
_exptl_crystal_colour colorless
_exptl_crystal_density_diffrn 1.348
_exptl_crystal_description block
_exptl_crystal_F_000 1096
_exptl_crystal_size_max 0.280
_exptl_crystal_size_mid 0.220
_exptl_crystal_size_min 0.200
_refine_diff_density_max 0.278
_refine_diff_density_min -0.282
_refine_diff_density_rms 0.044
_refine_ls_extinction_method none
_refine_ls_goodness_of_fit_ref 1.023
_refine_ls_hydrogen_treatment mixed
_refine_ls_matrix_type full
_refine_ls_number_parameters 348
_refine_ls_number_reflns 5098
_refine_ls_number_restraints 0
_refine_ls_restrained_S_all 1.023
_refine_ls_R_factor_all 0.1225
_refine_ls_R_factor_gt 0.0597
_refine_ls_shift/su_max 0.000
_refine_ls_shift/su_mean 0.000
_refine_ls_structure_factor_coef Fsqd
_refine_ls_weighting_details 'w=1/[\s^2^(Fo^2^)+(0.0577P)^2^+1.2970P] where P=(Fo^2^+2Fc^2^)/3'
_refine_ls_weighting_scheme calc
_refine_ls_wR_factor_gt 0.1254
_refine_ls_wR_factor_ref 0.1513
_reflns_Friedel_coverage 0.000
_reflns_number_gt 2950
_reflns_number_total 5098
_reflns_threshold_expression 'I > 2\s(I)'
_cod_data_source_file d2nj03198a2.cif
_cod_data_source_block 5a
_cod_depositor_comments 'Adding full bibliography for 7061724--7061728.cif.'
_cod_original_sg_symbol_H-M 'P 21/c'
_cod_database_code 7061727
_shelx_shelxl_version_number 2014/7
_shelx_space_group_comment
; 
The symmetry employed for this shelxl refinement is uniquely defined 
by the following loop, which should always be used as a source of 
symmetry information in preference to the above space-group names. 
They are only intended as comments. 
;
_shelx_estimated_absorpt_t_min 0.949
_shelx_estimated_absorpt_t_max 0.963

loop_
_space_group_symop_operation_xyz
'x, y, z'
'-x, y+1/2, -z+1/2'
'-x, -y, -z'
'x, -y-1/2, z-1/2'

loop_
_atom_site_label
_atom_site_type_symbol
_atom_site_fract_x
_atom_site_fract_y
_atom_site_fract_z
_atom_site_U_iso_or_equiv
_atom_site_adp_type
_atom_site_occupancy
_atom_site_site_symmetry_order
_atom_site_calc_flag
_atom_site_refinement_flags_posn
_atom_site_refinement_flags_adp
_atom_site_refinement_flags_occupancy
_atom_site_disorder_assembly
_atom_site_disorder_group
C1 C 0.2381(4) 0.31043(11) 0.1709(2) 0.0520(7) Uani 1 1 d . . . . .
H1 H 0.1498 0.2991 0.2097 0.062 Uiso 1 1 calc R U . . .
C2 C 0.2539(4) 0.36549(12) 0.1489(2) 0.0661(9) Uani 1 1 d . . . . .
H2 H 0.1784 0.3910 0.1731 0.079 Uiso 1 1 calc R U . . .
C3 C 0.3826(5) 0.38189(12) 0.0909(2) 0.0638(9) Uani 1 1 d . . . . .
C4 C 0.4965(4) 0.34492(12) 0.0558(2) 0.0624(8) Uani 1 1 d . . . . .
H4 H 0.5838 0.3567 0.0167 0.075 Uiso 1 1 calc R U . . .
C5 C 0.4803(4) 0.29006(11) 0.0791(2) 0.0501(7) Uani 1 1 d . . . . .
H5 H 0.5578 0.2649 0.0557 0.060 Uiso 1 1 calc R U . . .
C6 C 0.3497(3) 0.27179(10) 0.13696(18) 0.0387(6) Uani 1 1 d . . . . .
C7 C 0.3201(3) 0.21193(9) 0.15903(18) 0.0362(6) Uani 1 1 d . . . . .
H7 H 0.2602 0.2095 0.2211 0.043 Uiso 1 1 calc R U . . .
C8 C 0.4774(3) 0.17371(9) 0.16767(18) 0.0347(6) Uani 1 1 d . . . . .
H8 H 0.5793 0.1935 0.1490 0.042 Uiso 1 1 calc R U . . .
C9 C 0.5038(3) 0.14814(10) 0.27031(19) 0.0400(6) Uani 1 1 d . . . . .
C10 C 0.6784(3) 0.14361(11) 0.31497(19) 0.0430(6) Uani 1 1 d . . . . .
C11 C 0.7378(4) 0.09246(12) 0.3443(2) 0.0593(8) Uani 1 1 d . . . . .
H11 H 0.6679 0.0619 0.3361 0.071 Uiso 1 1 calc R U . . .
C12 C 0.8981(5) 0.08592(16) 0.3854(3) 0.0777(10) Uani 1 1 d . . . . .
H12 H 0.9368 0.0513 0.4043 0.093 Uiso 1 1 calc R U . . .
C13 C 0.9998(4) 0.13074(19) 0.3981(3) 0.0822(11) Uani 1 1 d . . . . .
H13 H 1.1089 0.1262 0.4251 0.099 Uiso 1 1 calc R U . . .
C14 C 0.9444(4) 0.18273(16) 0.3719(2) 0.0713(10) Uani 1 1 d . . . . .
H14 H 1.0143 0.2131 0.3819 0.086 Uiso 1 1 calc R U . . .
C15 C 0.7825(3) 0.18868(12) 0.3304(2) 0.0509(7) Uani 1 1 d . . . . .
C16 C 0.7922(4) 0.28562(13) 0.3127(2) 0.0649(9) Uani 1 1 d . . . . .
H16 H 0.9037 0.2845 0.3372 0.078 Uiso 1 1 calc R U . . .
C17 C 0.7296(5) 0.33260(14) 0.2865(3) 0.0813(11) Uani 1 1 d . . . . .
H17 H 0.6147 0.3342 0.2695 0.098 Uiso 1 1 calc R U . . .
C18 C 0.8242(5) 0.38165(15) 0.2822(3) 0.0828(11) Uani 1 1 d . . . . .
C19 C 0.8404(6) 0.47108(15) 0.2127(5) 0.140(2) Uani 1 1 d . . . . .
H19A H 0.8976 0.4837 0.2723 0.210 Uiso 1 1 calc R U . . .
H19B H 0.7623 0.4987 0.1888 0.210 Uiso 1 1 calc R U . . .
H19C H 0.9219 0.4639 0.1633 0.210 Uiso 1 1 calc R U . . .
C20 C 0.7068(4) 0.08150(12) 0.0598(3) 0.0668(9) Uani 1 1 d . . . . .
H20 H 0.7445 0.1140 0.0321 0.080 Uiso 1 1 calc R U . . .
C21 C 0.8140(4) 0.03673(14) 0.0674(3) 0.0836(12) Uani 1 1 d . . . . .
H21 H 0.9232 0.0392 0.0443 0.100 Uiso 1 1 calc R U . . .
C22 C 0.7600(5) -0.01124(15) 0.1088(3) 0.0791(11) Uani 1 1 d . . . . .
H22 H 0.8332 -0.0410 0.1152 0.095 Uiso 1 1 calc R U . . .
C23 C 0.5991(5) -0.01519(13) 0.1404(3) 0.0763(10) Uani 1 1 d . . . . .
H23 H 0.5615 -0.0479 0.1674 0.092 Uiso 1 1 calc R U . . .
C24 C 0.4917(4) 0.02955(12) 0.1324(2) 0.0634(8) Uani 1 1 d . . . . .
H24 H 0.3818 0.0266 0.1541 0.076 Uiso 1 1 calc R U . . .
C25 C 0.5450(3) 0.07825(10) 0.0929(2) 0.0450(7) Uani 1 1 d . . . . .
C26 C 0.4326(3) 0.12777(10) 0.09057(19) 0.0419(6) Uani 1 1 d . . . . .
C27 C 0.2413(3) 0.12174(10) 0.0987(2) 0.0471(7) Uani 1 1 d . . . . .
H27A H 0.1909 0.0971 0.0494 0.057 Uiso 1 1 calc R U . . .
H27B H 0.2082 0.1113 0.1645 0.057 Uiso 1 1 calc R U . . .
C28 C 0.2087(3) 0.18229(10) 0.07533(19) 0.0426(6) Uani 1 1 d . . . . .
C29 C 0.0332(4) 0.20151(12) 0.0698(2) 0.0532(7) Uani 1 1 d . . . . .
C30 C 0.3031(3) 0.18782(12) -0.0192(2) 0.0479(7) Uani 1 1 d . . . . .
Cl1 Cl 0.39990(18) 0.45102(3) 0.05988(8) 0.1111(4) Uani 1 1 d . . . . .
N1 N -0.1040(3) 0.21630(11) 0.0693(2) 0.0728(8) Uani 1 1 d . . . . .
O5 O 0.4435(2) 0.15505(7) -0.00671(13) 0.0485(5) Uani 1 1 d . . . . .
O1 O 0.3861(2) 0.12757(8) 0.31204(15) 0.0608(6) Uani 1 1 d . . . . .
O2 O 0.7062(3) 0.23883(8) 0.30649(16) 0.0678(6) Uani 1 1 d . . . . .
O3 O 0.9598(4) 0.38819(11) 0.3251(3) 0.1465(15) Uani 1 1 d . . . . .
O4 O 0.7500(4) 0.42170(11) 0.2328(2) 0.1106(10) Uani 1 1 d . . . . .
N2 N 0.2668(4) 0.21751(12) -0.0924(2) 0.0676(8) Uani 1 1 d . . . . .
H2A H 0.355(5) 0.2157(15) -0.132(3) 0.095(14) Uiso 1 1 d . . . . .

loop_
_atom_site_aniso_label
_atom_site_aniso_U_11
_atom_site_aniso_U_22
_atom_site_aniso_U_33
_atom_site_aniso_U_23
_atom_site_aniso_U_13
_atom_site_aniso_U_12
C1 0.0543(17) 0.0530(17) 0.0491(18) -0.0014(14) 0.0055(14) 0.0093(14)
C2 0.085(2) 0.0499(18) 0.064(2) -0.0018(16) 0.0057(18) 0.0187(17)
C3 0.099(3) 0.0405(16) 0.0513(19) 0.0063(14) -0.0038(18) -0.0005(17)
C4 0.083(2) 0.0553(19) 0.0498(19) 0.0065(15) 0.0114(16) -0.0127(17)
C5 0.0599(18) 0.0448(16) 0.0462(17) 0.0010(13) 0.0099(14) -0.0004(13)
C6 0.0412(14) 0.0438(14) 0.0307(14) -0.0003(12) -0.0032(11) -0.0002(12)
C7 0.0325(13) 0.0428(14) 0.0333(14) 0.0001(11) 0.0017(10) -0.0007(11)
C8 0.0307(12) 0.0368(13) 0.0364(15) 0.0007(11) 0.0000(11) -0.0039(10)
C9 0.0402(15) 0.0369(14) 0.0428(16) -0.0027(12) -0.0008(12) -0.0018(12)
C10 0.0409(15) 0.0490(16) 0.0389(16) -0.0021(13) -0.0004(12) 0.0011(13)
C11 0.0613(19) 0.0600(19) 0.056(2) -0.0006(15) -0.0093(15) 0.0096(15)
C12 0.070(2) 0.088(3) 0.074(3) -0.004(2) -0.0175(19) 0.029(2)
C13 0.050(2) 0.125(3) 0.070(2) -0.001(2) -0.0162(17) 0.024(2)
C14 0.0493(18) 0.103(3) 0.061(2) -0.0098(19) -0.0098(16) -0.0170(19)
C15 0.0464(16) 0.0600(18) 0.0458(17) -0.0017(14) -0.0059(13) -0.0021(14)
C16 0.064(2) 0.058(2) 0.073(2) -0.0165(17) 0.0038(16) -0.0224(17)
C17 0.076(2) 0.064(2) 0.102(3) 0.001(2) -0.022(2) -0.0257(19)
C18 0.066(2) 0.062(2) 0.121(3) -0.015(2) 0.023(2) -0.018(2)
C19 0.130(4) 0.058(2) 0.237(6) 0.013(3) 0.069(4) -0.014(3)
C20 0.0501(18) 0.0453(17) 0.105(3) -0.0176(17) 0.0062(17) -0.0009(14)
C21 0.051(2) 0.062(2) 0.138(4) -0.030(2) 0.001(2) 0.0067(17)
C22 0.074(3) 0.059(2) 0.103(3) -0.027(2) -0.023(2) 0.0239(19)
C23 0.094(3) 0.0492(19) 0.085(3) 0.0010(17) -0.011(2) 0.0092(19)
C24 0.0619(19) 0.0518(18) 0.077(2) -0.0002(16) 0.0017(16) 0.0040(16)
C25 0.0436(16) 0.0419(15) 0.0490(17) -0.0101(13) -0.0069(13) -0.0015(12)
C26 0.0397(14) 0.0432(15) 0.0425(16) -0.0017(12) -0.0007(12) -0.0036(12)
C27 0.0387(15) 0.0481(16) 0.0541(18) -0.0062(13) -0.0060(12) -0.0060(12)
C28 0.0315(13) 0.0483(15) 0.0475(17) -0.0008(13) -0.0042(12) 0.0006(11)
C29 0.0443(18) 0.0569(18) 0.0578(19) 0.0003(14) -0.0053(14) -0.0035(14)
C30 0.0447(16) 0.0565(17) 0.0415(18) -0.0076(14) -0.0099(13) 0.0022(13)
Cl1 0.1891(12) 0.0419(5) 0.1026(8) 0.0154(5) 0.0082(8) -0.0044(6)
N1 0.0421(15) 0.084(2) 0.092(2) 0.0036(16) -0.0033(14) 0.0051(14)
O5 0.0463(11) 0.0592(11) 0.0397(11) -0.0042(9) -0.0004(8) 0.0068(9)
O1 0.0468(11) 0.0795(14) 0.0562(13) 0.0209(11) 0.0032(10) -0.0105(10)
O2 0.0648(13) 0.0552(13) 0.0816(16) 0.0010(11) -0.0202(11) -0.0210(11)
O3 0.091(2) 0.0756(19) 0.271(5) 0.000(2) -0.015(3) -0.0313(17)
O4 0.125(2) 0.0641(17) 0.142(3) 0.0123(17) -0.003(2) -0.0258(17)
N2 0.0691(19) 0.092(2) 0.0409(16) 0.0048(15) -0.0067(14) 0.0181(16)

loop_
_atom_type_symbol
_atom_type_description
_atom_type_scat_dispersion_real
_atom_type_scat_dispersion_imag
_atom_type_scat_source
C C 0.0033 0.0016 'International Tables Vol C Tables 4.2.6.8 and 6.1.1.4'
H H 0.0000 0.0000 'International Tables Vol C Tables 4.2.6.8 and 6.1.1.4'
N N 0.0061 0.0033 'International Tables Vol C Tables 4.2.6.8 and 6.1.1.4'
O O 0.0106 0.0060 'International Tables Vol C Tables 4.2.6.8 and 6.1.1.4'
Cl Cl 0.1484 0.1585 'International Tables Vol C Tables 4.2.6.8 and 6.1.1.4'

loop_
_geom_angle_atom_site_label_1
_geom_angle_atom_site_label_2
_geom_angle_atom_site_label_3
_geom_angle
_geom_angle_site_symmetry_1
_geom_angle_site_symmetry_3
_geom_angle_publ_flag
C2 C1 C6 121.7(3) . . ?
C2 C1 H1 119.1 . . ?
C6 C1 H1 119.1 . . ?
C3 C2 C1 118.9(3) . . ?
C3 C2 H2 120.6 . . ?
C1 C2 H2 120.6 . . ?
C2 C3 C4 121.3(3) . . ?
C2 C3 Cl1 119.2(3) . . ?
C4 C3 Cl1 119.5(3) . . ?
C3 C4 C5 119.3(3) . . ?
C3 C4 H4 120.4 . . ?
C5 C4 H4 120.4 . . ?
C4 C5 C6 121.0(3) . . ?
C4 C5 H5 119.5 . . ?
C6 C5 H5 119.5 . . ?
C1 C6 C5 117.8(2) . . ?
C1 C6 C7 119.1(2) . . ?
C5 C6 C7 123.0(2) . . ?
C6 C7 C8 117.63(19) . . ?
C6 C7 C28 112.7(2) . . ?
C8 C7 C28 101.71(18) . . ?
C6 C7 H7 108.1 . . ?
C8 C7 H7 108.1 . . ?
C28 C7 H7 108.1 . . ?
C9 C8 C7 113.2(2) . . ?
C9 C8 C26 109.49(19) . . ?
C7 C8 C26 102.61(18) . . ?
C9 C8 H8 110.4 . . ?
C7 C8 H8 110.4 . . ?
C26 C8 H8 110.4 . . ?
O1 C9 C10 119.7(2) . . ?
O1 C9 C8 120.6(2) . . ?
C10 C9 C8 119.4(2) . . ?
C15 C10 C11 118.5(2) . . ?
C15 C10 C9 122.6(2) . . ?
C11 C10 C9 118.8(2) . . ?
C12 C11 C10 121.2(3) . . ?
C12 C11 H11 119.4 . . ?
C10 C11 H11 119.4 . . ?
C13 C12 C11 119.3(3) . . ?
C13 C12 H12 120.4 . . ?
C11 C12 H12 120.4 . . ?
C12 C13 C14 121.5(3) . . ?
C12 C13 H13 119.3 . . ?
C14 C13 H13 119.3 . . ?
C13 C14 C15 118.6(3) . . ?
C13 C14 H14 120.7 . . ?
C15 C14 H14 120.7 . . ?
C10 C15 C14 120.9(3) . . ?
C10 C15 O2 114.2(2) . . ?
C14 C15 O2 124.8(3) . . ?
C17 C16 O2 123.6(3) . . ?
C17 C16 H16 118.2 . . ?
O2 C16 H16 118.2 . . ?
C16 C17 C18 124.3(4) . . ?
C16 C17 H17 117.9 . . ?
C18 C17 H17 117.9 . . ?
O3 C18 O4 121.3(3) . . ?
O3 C18 C17 123.5(4) . . ?
O4 C18 C17 115.1(4) . . ?
O4 C19 H19A 109.5 . . ?
O4 C19 H19B 109.5 . . ?
H19A C19 H19B 109.5 . . ?
O4 C19 H19C 109.5 . . ?
H19A C19 H19C 109.5 . . ?
H19B C19 H19C 109.5 . . ?
C25 C20 C21 120.4(3) . . ?
C25 C20 H20 119.8 . . ?
C21 C20 H20 119.8 . . ?
C22 C21 C20 120.2(3) . . ?
C22 C21 H21 119.9 . . ?
C20 C21 H21 119.9 . . ?
C23 C22 C21 119.9(3) . . ?
C23 C22 H22 120.1 . . ?
C21 C22 H22 120.1 . . ?
C22 C23 C24 119.9(3) . . ?
C22 C23 H23 120.1 . . ?
C24 C23 H23 120.1 . . ?
C25 C24 C23 120.9(3) . . ?
C25 C24 H24 119.5 . . ?
C23 C24 H24 119.5 . . ?
C20 C25 C24 118.7(3) . . ?
C20 C25 C26 120.4(2) . . ?
C24 C25 C26 120.9(2) . . ?
O5 C26 C25 109.0(2) . . ?
O5 C26 C27 101.40(19) . . ?
C25 C26 C27 120.6(2) . . ?
O5 C26 C8 104.61(18) . . ?
C25 C26 C8 116.3(2) . . ?
C27 C26 C8 102.8(2) . . ?
C28 C27 C26 92.99(19) . . ?
C28 C27 H27A 113.1 . . ?
C26 C27 H27A 113.1 . . ?
C28 C27 H27B 113.1 . . ?
C26 C27 H27B 113.1 . . ?
H27A C27 H27B 110.5 . . ?
C29 C28 C30 115.2(2) . . ?
C29 C28 C27 118.1(2) . . ?
C30 C28 C27 100.1(2) . . ?
C29 C28 C7 113.1(2) . . ?
C30 C28 C7 106.5(2) . . ?
C27 C28 C7 101.99(19) . . ?
N1 C29 C28 177.4(3) . . ?
N2 C30 O5 126.5(3) . . ?
N2 C30 C28 128.0(3) . . ?
O5 C30 C28 105.5(2) . . ?
C30 O5 C26 107.27(19) . . ?
C16 O2 C15 121.4(2) . . ?
C18 O4 C19 120.4(4) . . ?
C30 N2 H2A 106(2) . . ?

loop_
_geom_bond_atom_site_label_1
_geom_bond_atom_site_label_2
_geom_bond_distance
_geom_bond_site_symmetry_2
_geom_bond_publ_flag
C1 C2 1.380(4) . ?
C1 C6 1.380(4) . ?
C1 H1 0.9300 . ?
C2 C3 1.366(4) . ?
C2 H2 0.9300 . ?
C3 C4 1.370(4) . ?
C3 Cl1 1.741(3) . ?
C4 C5 1.379(4) . ?
C4 H4 0.9300 . ?
C5 C6 1.391(4) . ?
C5 H5 0.9300 . ?
C6 C7 1.507(3) . ?
C7 C8 1.554(3) . ?
C7 C28 1.581(3) . ?
C7 H7 0.9800 . ?
C8 C9 1.527(3) . ?
C8 C26 1.560(3) . ?
C8 H8 0.9800 . ?
C9 O1 1.214(3) . ?
C9 C10 1.490(3) . ?
C10 C15 1.383(4) . ?
C10 C11 1.383(4) . ?
C11 C12 1.373(4) . ?
C11 H11 0.9300 . ?
C12 C13 1.362(5) . ?
C12 H12 0.9300 . ?
C13 C14 1.381(5) . ?
C13 H13 0.9300 . ?
C14 C15 1.385(4) . ?
C14 H14 0.9300 . ?
C15 O2 1.394(3) . ?
C16 C17 1.290(4) . ?
C16 O2 1.328(3) . ?
C16 H16 0.9300 . ?
C17 C18 1.412(5) . ?
C17 H17 0.9300 . ?
C18 O3 1.210(5) . ?
C18 O4 1.308(5) . ?
C19 O4 1.430(4) . ?
C19 H19A 0.9600 . ?
C19 H19B 0.9600 . ?
C19 H19C 0.9600 . ?
C20 C25 1.373(4) . ?
C20 C21 1.382(4) . ?
C20 H20 0.9300 . ?
C21 C22 1.370(5) . ?
C21 H21 0.9300 . ?
C22 C23 1.360(5) . ?
C22 H22 0.9300 . ?
C23 C24 1.383(4) . ?
C23 H23 0.9300 . ?
C24 C25 1.373(4) . ?
C24 H24 0.9300 . ?
C25 C26 1.497(4) . ?
C26 O5 1.478(3) . ?
C26 C27 1.528(3) . ?
C27 C28 1.527(3) . ?
C27 H27A 0.9700 . ?
C27 H27B 0.9700 . ?
C28 C29 1.463(4) . ?
C28 C30 1.509(4) . ?
C29 N1 1.143(3) . ?
C30 N2 1.250(4) . ?
C30 O5 1.372(3) . ?
N2 H2A 0.90(4) . ?
